data_7024241
loop_
_publ_author_name
'Yuste, Consuelo'
'Ca\~nadillas-Delgado, Laura'
'Ruiz-P\'erez, Catalina'
'Lloret, Francesc'
'Julve, Miguel'

_publ_section_title
;
 Dinuclear, tetranuclear and one-dimensional pyrazine-based copper(II)
 complexes: preparation, X-ray structure and magnetic properties.
;
_journal_issue 1
_journal_name_full 'Dalton transactions (Cambridge, England : 2003)'
_journal_page_first 167
_journal_page_last 179
_journal_paper_doi 10.1039/b913274k
_journal_volume 39
_journal_year 2010
_chemical_formula_sum 'C28 H20 Cu2 F12 N6 O14 S4'
_chemical_formula_weight 1147.83
_chemical_name_systematic
;
?
;
_space_group_IT_number 15
_symmetry_cell_setting monoclinic
_symmetry_space_group_name_Hall '-C 2yc'
_symmetry_space_group_name_H-M 'C 1 2/c 1'
_atom_sites_solution_hydrogens geom
_atom_sites_solution_primary direct
_atom_sites_solution_secondary difmap
_audit_creation_method SHELXL-97
_cell_angle_alpha 90.00
_cell_angle_beta 95.9750(10)
_cell_angle_gamma 90.00
_cell_formula_units_Z 4
_cell_length_a 15.3395(3)
_cell_length_b 12.8704(3)
_cell_length_c 20.5383(5)
_cell_measurement_reflns_used 92
_cell_measurement_temperature 293(2)
_cell_measurement_theta_max 20.25
_cell_measurement_theta_min 6.25
_cell_volume 4032.76(16)
_computing_cell_refinement 'Dirax/lsq (Duisenberg & Schreurs, 1989-2000)'
_computing_data_collection 'Collect (Nonius BV, 1997-2000)'
_computing_data_reduction 'EvalCCD (Duisenberg & Schreurs 1990-2000)'
_computing_molecular_graphics 'Ortep-3 for Windows (Farrugia, 1997)'
_computing_publication_material 'WinGX publication routines (Farrugia, 1999)'
_computing_structure_refinement 'SHELXL-97 (Sheldrick, 1997)'
_computing_structure_solution 'SHELXS-97 (Sheldrick, 1997)'
_diffrn_ambient_temperature 293(2)
_diffrn_detector 'CCD plate'
_diffrn_detector_area_resol_mean 9
_diffrn_measured_fraction_theta_full 0.983
_diffrn_measured_fraction_theta_max 0.973
_diffrn_measurement_device '95mm CCD camera on \k-goniostat'
_diffrn_measurement_device_type KappaCCD
_diffrn_measurement_method 'CCD rotation images, thick slices'
_diffrn_radiation_monochromator 'horizonally mounted graphite crystal'
_diffrn_radiation_probe x-ray
_diffrn_radiation_source 'fine-focus sealed tube'
_diffrn_radiation_type MoK\a
_diffrn_radiation_wavelength 0.71073
_diffrn_reflns_av_R_equivalents 0.0481
_diffrn_reflns_av_sigmaI/netI 0.0359
_diffrn_reflns_limit_h_max 19
_diffrn_reflns_limit_h_min -18
_diffrn_reflns_limit_k_max 17
_diffrn_reflns_limit_k_min -16
_diffrn_reflns_limit_l_max 19
_diffrn_reflns_limit_l_min -27
_diffrn_reflns_number 22783
_diffrn_reflns_theta_full 25.00
_diffrn_reflns_theta_max 28.29
_diffrn_reflns_theta_min 1.99
_diffrn_source 'Enraf Nonius FR590'
_exptl_absorpt_coefficient_mu 1.390
_exptl_absorpt_correction_T_max 0.8735
_exptl_absorpt_correction_T_min 0.7226
_exptl_absorpt_correction_type none
_exptl_crystal_colour green
_exptl_crystal_density_diffrn 1.891
_exptl_crystal_density_method 'not measured'
_exptl_crystal_description prism
_exptl_crystal_F_000 2288
_exptl_crystal_size_max 0.25
_exptl_crystal_size_mid 0.15
_exptl_crystal_size_min 0.10
_refine_diff_density_max 1.699
_refine_diff_density_min -1.314
_refine_diff_density_rms 0.161
_refine_ls_extinction_method none
_refine_ls_goodness_of_fit_ref 1.076
_refine_ls_hydrogen_treatment mixed
_refine_ls_matrix_type full
_refine_ls_number_parameters 306
_refine_ls_number_reflns 4882
_refine_ls_number_restraints 4
_refine_ls_restrained_S_all 1.076
_refine_ls_R_factor_all 0.0686
_refine_ls_R_factor_gt 0.0605
_refine_ls_shift/su_max 0.000
_refine_ls_shift/su_mean 0.000
_refine_ls_structure_factor_coef Fsqd
_refine_ls_weighting_details 'calc w=1/[\s^2^(Fo^2^)+(0.0882P)^2^+18.5954P] where P=(Fo^2^+2Fc^2^)/3'
_refine_ls_weighting_scheme calc
_refine_ls_wR_factor_gt 0.1645
_refine_ls_wR_factor_ref 0.1768
_reflns_number_gt 4351
_reflns_number_total 4882
_reflns_threshold_expression >2sigma(I)
_cod_data_source_file b913274k.txt
_cod_data_source_block compound1
_cod_original_sg_symbol_H-M 'C 2/c'
_cod_database_code 7024241

loop_
_symmetry_equiv_pos_as_xyz
'x, y, z'
'-x, y, -z+1/2'
'x+1/2, y+1/2, z'
'-x+1/2, y+1/2, -z+1/2'
'-x, -y, -z'
'x, -y, z-1/2'
'-x+1/2, -y+1/2, -z'
'x+1/2, -y+1/2, z-1/2'

loop_
_atom_site_label
_atom_site_type_symbol
_atom_site_fract_x
_atom_site_fract_y
_atom_site_fract_z
_atom_site_U_iso_or_equiv
_atom_site_adp_type
_atom_site_occupancy
_atom_site_symmetry_multiplicity
_atom_site_calc_flag
_atom_site_refinement_flags
Cu1 Cu 0.01658(3) 0.24097(3) 0.40959(2) 0.03030(16) Uani 1 1 d .
F1 F -0.0895(3) -0.1508(4) 0.3043(2) 0.1096(15) Uani 1 1 d .
F2 F -0.1535(2) -0.1017(4) 0.3874(2) 0.0919(13) Uani 1 1 d .
F3 F -0.1452(2) 0.0019(4) 0.3060(2) 0.1018(15) Uani 1 1 d .
F4 F 0.1509(4) 0.4791(4) 0.3080(3) 0.130(2) Uani 1 1 d .
F5 F 0.1986(4) 0.5803(6) 0.3904(4) 0.180(3) Uani 1 1 d .
F6 F 0.1027(5) 0.6334(4) 0.3116(3) 0.156(3) Uani 1 1 d .
O1W O 0.0318(2) 0.2424(2) 0.50458(14) 0.0397(6) Uani 1 1 d D
O1 O -0.0252(2) 0.0661(2) 0.41883(17) 0.0547(8) Uani 1 1 d .
O2 O 0.0481(2) 0.0088(2) 0.32682(15) 0.0445(7) Uani 1 1 d .
O3 O 0.0381(2) -0.1056(3) 0.41876(16) 0.0479(7) Uani 1 1 d .
O4 O 0.0769(3) 0.4175(3) 0.4257(2) 0.0753(12) Uani 1 1 d .
O5 O -0.0269(3) 0.4842(4) 0.3421(3) 0.108(2) Uani 1 1 d .
O6 O 0.0218(4) 0.5934(4) 0.4317(3) 0.1034(19) Uani 1 1 d .
S1 S 0.00133(6) -0.01939(7) 0.38064(5) 0.0329(2) Uani 1 1 d .
S2 S 0.04692(10) 0.50979(9) 0.39707(7) 0.0616(4) Uani 1 1 d .
C1 C -0.1654(3) 0.3076(4) 0.4345(2) 0.0437(9) Uani 1 1 d .
H1 H -0.1463 0.3025 0.4789 0.052 Uiso 1 1 calc R
C2 C -0.2484(3) 0.3456(4) 0.4158(2) 0.0506(11) Uani 1 1 d .
H2 H -0.2853 0.3635 0.4472 0.061 Uiso 1 1 calc R
C3 C -0.2758(3) 0.3566(4) 0.3506(2) 0.0466(10) Uani 1 1 d .
H3 H -0.3306 0.3846 0.3372 0.056 Uiso 1 1 calc R
C4 C -0.2207(2) 0.3254(3) 0.3048(2) 0.0370(8) Uani 1 1 d .
H4 H -0.2381 0.3321 0.2603 0.044 Uiso 1 1 calc R
C5 C -0.1399(2) 0.2845(3) 0.32627(17) 0.0296(7) Uani 1 1 d .
C6 C -0.0732(2) 0.2538(2) 0.28272(17) 0.0260(6) Uani 1 1 d .
C7 C 0.0811(2) 0.2356(2) 0.28508(16) 0.0255(6) Uani 1 1 d .
C8 C 0.1568(2) 0.2013(3) 0.33105(17) 0.0287(6) Uani 1 1 d .
C9 C 0.2331(2) 0.1599(3) 0.3125(2) 0.0365(8) Uani 1 1 d .
H9 H 0.2426 0.1573 0.2685 0.044 Uiso 1 1 calc R
C10 C 0.2959(3) 0.1222(4) 0.3602(2) 0.0462(10) Uani 1 1 d .
H10 H 0.3482 0.0947 0.3485 0.055 Uiso 1 1 calc R
C11 C 0.2804(3) 0.1259(4) 0.4245(2) 0.0477(10) Uani 1 1 d .
H11 H 0.3222 0.1022 0.4571 0.057 Uiso 1 1 calc R
C12 C 0.2011(3) 0.1658(3) 0.44002(19) 0.0405(9) Uani 1 1 d .
H12 H 0.1898 0.1667 0.4836 0.049 Uiso 1 1 calc R
C13 C -0.1020(3) -0.0710(5) 0.3424(3) 0.0627(14) Uani 1 1 d .
C14 C 0.1253(6) 0.5526(6) 0.3451(4) 0.098(3) Uani 1 1 d .
N1 N -0.1115(2) 0.2779(2) 0.39079(15) 0.0330(6) Uani 1 1 d .
N2 N 0.00699(19) 0.2447(2) 0.31386(15) 0.0268(6) Uani 1 1 d .
N3 N 0.14071(19) 0.2030(2) 0.39460(14) 0.0312(6) Uani 1 1 d .
H1WA H 0.011(4) 0.187(3) 0.523(3) 0.08(2) Uiso 1 1 d D
H1WB H 0.018(4) 0.306(2) 0.516(3) 0.070(18) Uiso 1 1 d D

loop_
_atom_site_aniso_label
_atom_site_aniso_U_11
_atom_site_aniso_U_22
_atom_site_aniso_U_33
_atom_site_aniso_U_23
_atom_site_aniso_U_13
_atom_site_aniso_U_12
Cu1 0.0314(3) 0.0356(3) 0.0243(2) -0.00117(15) 0.00502(17) 0.00385(16)
F1 0.118(3) 0.096(3) 0.110(3) -0.042(3) -0.014(3) -0.041(3)
F2 0.0462(17) 0.122(3) 0.107(3) 0.042(2) 0.0073(17) -0.0275(19)
F3 0.0540(19) 0.144(4) 0.101(3) 0.057(3) -0.0208(19) -0.001(2)
F4 0.125(4) 0.148(4) 0.133(4) -0.055(3) 0.089(3) -0.022(3)
F5 0.097(4) 0.163(6) 0.275(9) -0.049(6) -0.009(5) -0.058(4)
F6 0.236(7) 0.105(4) 0.139(5) 0.053(3) 0.073(5) -0.034(4)
O1W 0.0560(18) 0.0365(15) 0.0270(13) -0.0020(10) 0.0070(12) 0.0001(12)
O1 0.077(2) 0.0347(15) 0.0580(19) -0.0070(13) 0.0309(17) -0.0031(15)
O2 0.0498(17) 0.0408(15) 0.0452(16) 0.0016(12) 0.0154(13) -0.0036(13)
O3 0.0438(15) 0.0477(17) 0.0529(17) 0.0157(14) 0.0078(13) 0.0078(13)
O4 0.102(3) 0.047(2) 0.076(3) 0.0069(18) 0.004(2) 0.003(2)
O5 0.060(3) 0.089(4) 0.167(6) 0.001(4) -0.021(3) -0.004(2)
O6 0.163(5) 0.062(3) 0.096(3) -0.024(2) 0.063(3) 0.023(3)
S1 0.0335(4) 0.0291(4) 0.0368(5) -0.0002(3) 0.0064(3) -0.0016(3)
S2 0.0814(9) 0.0380(6) 0.0733(8) 0.0123(5) 0.0452(7) 0.0194(6)
C1 0.043(2) 0.054(2) 0.0371(19) -0.0032(17) 0.0161(16) 0.0080(18)
C2 0.044(2) 0.060(3) 0.053(2) -0.005(2) 0.024(2) 0.012(2)
C3 0.0333(19) 0.050(2) 0.058(3) 0.0014(19) 0.0145(18) 0.0140(17)
C4 0.0304(17) 0.0401(19) 0.0414(19) 0.0015(15) 0.0076(15) 0.0088(15)
C5 0.0287(16) 0.0282(16) 0.0331(17) 0.0011(13) 0.0084(13) 0.0026(13)
C6 0.0241(15) 0.0241(14) 0.0302(16) 0.0018(11) 0.0044(12) 0.0021(11)
C7 0.0238(15) 0.0246(14) 0.0285(15) -0.0032(11) 0.0051(12) -0.0005(11)
C8 0.0264(15) 0.0269(15) 0.0323(16) -0.0019(13) 0.0009(12) -0.0006(12)
C9 0.0259(16) 0.043(2) 0.0405(19) -0.0019(16) 0.0045(14) 0.0015(14)
C10 0.0291(18) 0.051(2) 0.058(2) -0.001(2) 0.0001(17) 0.0080(17)
C11 0.034(2) 0.051(2) 0.053(2) 0.0033(19) -0.0144(17) 0.0024(17)
C12 0.039(2) 0.047(2) 0.0324(18) -0.0015(16) -0.0070(15) -0.0008(17)
C13 0.049(3) 0.071(3) 0.065(3) 0.016(3) -0.005(2) -0.014(2)
C14 0.124(7) 0.071(4) 0.108(6) -0.001(4) 0.051(5) -0.018(4)
N1 0.0330(15) 0.0359(15) 0.0318(15) 0.0005(12) 0.0110(12) 0.0055(12)
N2 0.0250(14) 0.0266(13) 0.0294(14) 0.0003(10) 0.0049(11) 0.0023(10)
N3 0.0295(14) 0.0329(15) 0.0306(14) -0.0027(12) 0.0000(11) -0.0005(12)

loop_
_atom_type_symbol
_atom_type_description
_atom_type_scat_dispersion_real
_atom_type_scat_dispersion_imag
_atom_type_scat_source
C C 0.0030 0.0020 'International Tables Vol C Tables 4.2.6.8 and 6.1.1.4'
H H 0.0000 0.0000 'International Tables Vol C Tables 4.2.6.8 and 6.1.1.4'
Cu Cu 0.3200 1.2650 'International Tables Vol C Tables 4.2.6.8 and 6.1.1.4'
F F 0.0170 0.0100 'International Tables Vol C Tables 4.2.6.8 and 6.1.1.4'
N N 0.0060 0.0030 'International Tables Vol C Tables 4.2.6.8 and 6.1.1.4'
O O 0.0110 0.0060 'International Tables Vol C Tables 4.2.6.8 and 6.1.1.4'
S S 0.1250 0.1230 'International Tables Vol C Tables 4.2.6.8 and 6.1.1.4'

loop_
_geom_angle_atom_site_label_1
_geom_angle_atom_site_label_2
_geom_angle_atom_site_label_3
_geom_angle
_geom_angle_site_symmetry_1
_geom_angle_site_symmetry_3
O1W Cu1 N2 176.75(12) . .
O1W Cu1 N1 101.71(13) . .
N2 Cu1 N1 80.35(12) . .
O1W Cu1 N3 97.96(13) . .
N2 Cu1 N3 80.00(12) . .
N1 Cu1 N3 160.32(12) . .
O1W Cu1 O1 86.18(12) . .
N2 Cu1 O1 96.42(12) . .
N1 Cu1 O1 88.41(13) . .
N3 Cu1 O1 92.88(12) . .
S1 O1 Cu1 126.45(19) . .
O2 S1 O1 115.00(18) . .
O2 S1 O3 114.70(19) . .
O1 S1 O3 114.3(2) . .
O2 S1 C13 104.1(2) . .
O1 S1 C13 103.4(3) . .
O3 S1 C13 103.2(2) . .
O6 S2 O4 123.7(3) . .
O6 S2 O5 108.9(4) . .
O4 S2 O5 108.2(3) . .
O6 S2 C14 108.3(4) . .
O4 S2 C14 107.8(4) . .
O5 S2 C14 96.7(4) . .
N1 C1 C2 122.0(4) . .
C3 C2 C1 119.3(4) . .
C2 C3 C4 119.1(4) . .
C5 C4 C3 119.1(4) . .
N1 C5 C4 121.6(3) . .
N1 C5 C6 113.7(3) . .
C4 C5 C6 124.4(3) . .
N2 C6 C7 116.2(3) . 2
N2 C6 C5 113.3(3) . .
C7 C6 C5 130.5(3) 2 .
N2 C7 C6 115.6(3) . 2
N2 C7 C8 112.9(3) . .
C6 C7 C8 131.4(3) 2 .
N3 C8 C9 121.3(3) . .
N3 C8 C7 113.5(3) . .
C9 C8 C7 124.8(3) . .
C8 C9 C10 119.2(4) . .
C11 C10 C9 119.5(4) . .
C10 C11 C12 118.7(4) . .
N3 C12 C11 122.3(4) . .
F1 C13 F3 108.2(5) . .
F1 C13 F2 108.3(5) . .
F3 C13 F2 107.6(5) . .
F1 C13 S1 111.5(4) . .
F3 C13 S1 110.2(4) . .
F2 C13 S1 111.0(4) . .
F6 C14 F4 110.9(8) . .
F6 C14 F5 107.4(7) . .
F4 C14 F5 107.3(8) . .
F6 C14 S2 114.5(7) . .
F4 C14 S2 113.0(5) . .
F5 C14 S2 102.9(6) . .
C1 N1 C5 118.7(3) . .
C1 N1 Cu1 126.5(3) . .
C5 N1 Cu1 114.2(2) . .
C6 N2 C7 125.4(3) . .
C6 N2 Cu1 117.0(2) . .
C7 N2 Cu1 117.6(2) . .
C12 N3 C8 119.0(3) . .
C12 N3 Cu1 125.3(3) . .
C8 N3 Cu1 114.9(2) . .

loop_
_geom_bond_atom_site_label_1
_geom_bond_atom_site_label_2
_geom_bond_distance
_geom_bond_site_symmetry_2
Cu1 O1W 1.941(3) .
Cu1 N2 1.957(3) .
Cu1 N1 2.019(3) .
Cu1 N3 2.020(3) .
Cu1 O1 2.353(3) .
F1 C13 1.317(8) .
F2 C13 1.337(6) .
F3 C13 1.332(7) .
F4 C14 1.301(9) .
F5 C14 1.428(11) .
F6 C14 1.275(10) .
O1 S1 1.435(3) .
O2 S1 1.427(3) .
O3 S1 1.439(3) .
O4 S2 1.383(4) .
O5 S2 1.549(5) .
O6 S2 1.367(4) .
S1 C13 1.821(5) .
S2 C14 1.776(8) .
C1 N1 1.338(5) .
C1 C2 1.381(6) .
C2 C3 1.368(7) .
C3 C4 1.387(5) .
C4 C5 1.376(5) .
C5 N1 1.354(5) .
C5 C6 1.481(5) .
C6 N2 1.331(4) .
C6 C7 1.405(5) 2
C7 N2 1.340(4) .
C7 C6 1.405(5) 2
C7 C8 1.485(5) .
C8 N3 1.354(4) .
C8 C9 1.376(5) .
C9 C10 1.389(6) .
C10 C11 1.366(7) .
C11 C12 1.388(6) .
C12 N3 1.334(5) .
